data_2201528
loop_
_publ_author_name
'Matos Beja, A.'
'Paix\~ao, J. A.'
'Ramos Silva, M.'
'Elisa S. Serra, M.'
'Rocha Gonsalves, A. M. d'A.'
'Silva, V. F.'

_publ_section_title
;
 (<i>S,S</i>)-<i>N</i>-Cyclohexyl-3,4-dihydroxypyrrolidine
;
_journal_issue 11
_journal_name_full 'Acta Crystallographica Section E'
_journal_page_first o1285
_journal_page_last o1287
_journal_paper_doi 10.1107/S1600536802019049
_journal_volume 58
_journal_year 2002
_chemical_formula_iupac 'C10 H19 N1 O2'
_chemical_formula_moiety 'C10 H19 N1 O2'
_chemical_formula_sum 'C10 H19 N O2'
_chemical_formula_weight 185.26
_chemical_melting_point 398
_chemical_name_systematic
;
(S,S)-N-cyclohexyl-3,4-dihydroxypyrrolidine
;
_space_group_IT_number 4
_symmetry_cell_setting monoclinic
_symmetry_space_group_name_Hall 'P 2yb'
_symmetry_space_group_name_H-M 'P 1 21 1'
_atom_sites_solution_hydrogens geom
_atom_sites_solution_primary direct
_atom_sites_solution_secondary difmap
_audit_creation_method SHELXL-97
_cell_angle_alpha 90.00
_cell_angle_beta 113.22(5)
_cell_angle_gamma 90.00
_cell_formula_units_Z 4
_cell_length_a 6.605(5)
_cell_length_b 25.230(8)
_cell_length_c 6.870(5)
_cell_measurement_reflns_used 25
_cell_measurement_temperature 293(2)
_cell_measurement_theta_max 31.46
_cell_measurement_theta_min 18.30
_cell_volume 1052.1(12)
_computing_cell_refinement 'CAD-4 Software'
_computing_data_collection 'CAD-4 Software (Enraf-Nonius, 1989)'
_computing_data_reduction 'HELENA (Spek, 2002)'
_computing_molecular_graphics 'PLATON (Spek, 2002)'
_computing_publication_material SHELXL97
_computing_structure_refinement 'SHELXL97 (Sheldrick, 1997)'
_computing_structure_solution 'SHELXS97 (Sheldrick, 1997)'
_diffrn_ambient_temperature 293(2)
_diffrn_measured_fraction_theta_full 0.996
_diffrn_measured_fraction_theta_max 0.996
_diffrn_measurement_device_type 'Enraf-Nonius CAD-4'
_diffrn_measurement_method 'profile data from w-2\q'
_diffrn_radiation_monochromator graphite
_diffrn_radiation_source 'fine-focus sealed tube'
_diffrn_radiation_type CuK\a
_diffrn_radiation_wavelength 1.54180
_diffrn_reflns_av_R_equivalents 0.0980
_diffrn_reflns_av_sigmaI/netI 0.0710
_diffrn_reflns_limit_h_max 8
_diffrn_reflns_limit_h_min -8
_diffrn_reflns_limit_k_max 31
_diffrn_reflns_limit_k_min 0
_diffrn_reflns_limit_l_max 7
_diffrn_reflns_limit_l_min -8
_diffrn_reflns_number 6050
_diffrn_reflns_theta_full 72.40
_diffrn_reflns_theta_max 72.40
_diffrn_reflns_theta_min 3.50
_diffrn_standards_decay_% 10.2
_diffrn_standards_interval_time 180
_diffrn_standards_number 3
_exptl_absorpt_coefficient_mu 0.643
_exptl_absorpt_correction_T_max 0.791
_exptl_absorpt_correction_T_min 0.719
_exptl_absorpt_correction_type '\y scan'
_exptl_absorpt_process_details '(North et al., 1968)'
_exptl_crystal_colour white
_exptl_crystal_density_diffrn 1.170
_exptl_crystal_density_method 'not measured'
_exptl_crystal_description block
_exptl_crystal_F_000 408
_exptl_crystal_size_max 0.42
_exptl_crystal_size_mid 0.40
_exptl_crystal_size_min 0.36
_refine_diff_density_max 0.142
_refine_diff_density_min -0.194
_refine_ls_abs_structure_details 'Flack (1983)'
_refine_ls_abs_structure_Flack -0.1(3)
_refine_ls_extinction_method none
_refine_ls_goodness_of_fit_ref 1.091
_refine_ls_hydrogen_treatment constr
_refine_ls_matrix_type full
_refine_ls_number_parameters 239
_refine_ls_number_reflns 2126
_refine_ls_number_restraints 1
_refine_ls_restrained_S_all 1.091
_refine_ls_R_factor_all 0.0442
_refine_ls_R_factor_gt 0.0401
_refine_ls_shift/su_max <0.001
_refine_ls_shift/su_mean 0.000
_refine_ls_structure_factor_coef Fsqd
_refine_ls_weighting_details 'calc w = 1/[\s^2^(Fo^2^)+(0.0287P)^2^+0.0651P] where P = (Fo^2^+2Fc^2^)/3'
_refine_ls_weighting_scheme calc
_refine_ls_wR_factor_gt 0.0934
_refine_ls_wR_factor_ref 0.0968
_reflns_number_gt 1928
_reflns_number_total 2126
_reflns_threshold_expression I>2\s(I)
_cod_data_source_file na6172.cif
_cod_data_source_block I
_cod_original_sg_symbol_H-M 'P 21'
_cod_original_formula_sum 'C10 H19 N1 O2'
_cod_database_code 2201528
_cod_database_fobs_code 2201528

loop_
_symmetry_equiv_pos_as_xyz
'x, y, z'
'-x, y+1/2, -z'

loop_
_atom_site_label
_atom_site_fract_x
_atom_site_fract_y
_atom_site_fract_z
_atom_site_U_iso_or_equiv
_atom_site_adp_type
_atom_site_calc_flag
_atom_site_refinement_flags
_atom_site_occupancy
_atom_site_disorder_assembly
_atom_site_disorder_group
_atom_site_type_symbol
O1 0.3499(3) 0.21900(9) 0.0892(2) 0.0582(5) Uani d . 1 . . O
H1 0.2505 0.1980 0.0277 0.087 Uiso calc R 1 . . H
O2 0.2895(3) 0.15392(7) 0.5112(3) 0.0574(5) Uani d . 1 . . O
H2 0.2059 0.1347 0.4177 0.086 Uiso calc R 1 . . H
N1 0.6370(3) 0.24880(7) 0.6349(3) 0.0392(4) Uani d . 1 . . N
C2 0.6249(4) 0.24566(12) 0.4155(4) 0.0490(6) Uani d . 1 . . C
H2A 0.7664 0.2353 0.4155 0.059 Uiso calc R 1 . . H
H2B 0.5837 0.2797 0.3455 0.059 Uiso calc R 1 . . H
C3 0.4534(4) 0.20473(9) 0.3047(3) 0.0435(5) Uani d . 1 . . C
H3A 0.5233 0.1699 0.3172 0.052 Uiso calc R 1 . . H
C4 0.2998(4) 0.20452(9) 0.4254(3) 0.0415(5) Uani d . 1 . . C
H4 0.1517 0.2163 0.3321 0.050 Uiso calc R 1 . . H
C5 0.4021(4) 0.24361(10) 0.6028(4) 0.0433(5) Uani d . 1 . . C
H5A 0.3284 0.2776 0.5657 0.052 Uiso calc R 1 . . H
H5B 0.3903 0.2309 0.7312 0.052 Uiso calc R 1 . . H
C6 0.7334(4) 0.29838(9) 0.7424(4) 0.0434(5) Uani d . 1 . . C
H6 0.6403 0.3277 0.6628 0.052 Uiso calc R 1 . . H
C7 0.7374(5) 0.29907(11) 0.9667(4) 0.0568(6) Uani d . 1 . . C
H7A 0.5883 0.2953 0.9590 0.068 Uiso calc R 1 . . H
H7B 0.8227 0.2691 1.0456 0.068 Uiso calc R 1 . . H
C8 0.8366(6) 0.34994(14) 1.0829(6) 0.0766(9) Uani d . 1 . . C
H8A 0.7452 0.3797 1.0101 0.092 Uiso calc R 1 . . H
H8B 0.8396 0.3485 1.2251 0.092 Uiso calc R 1 . . H
C9 1.0666(7) 0.35813(16) 1.0947(7) 0.0894(11) Uani d . 1 . . C
H9A 1.1618 0.3302 1.1792 0.107 Uiso calc R 1 . . H
H9B 1.1233 0.3918 1.1629 0.107 Uiso calc R 1 . . H
C10 1.0680(5) 0.35771(14) 0.8734(6) 0.0777(9) Uani d . 1 . . C
H10A 1.2186 0.3607 0.8847 0.093 Uiso calc R 1 . . H
H10B 0.9870 0.3882 0.7952 0.093 Uiso calc R 1 . . H
C11 0.9649(4) 0.30716(11) 0.7512(5) 0.0576(6) Uani d . 1 . . C
H11A 0.9590 0.3097 0.6082 0.069 Uiso calc R 1 . . H
H11B 1.0565 0.2770 0.8193 0.069 Uiso calc R 1 . . H
O1' -0.5226(2) 0.10920(9) -0.0907(3) 0.0625(5) Uani d . 1 . . O
H1' -0.5737 0.1236 -0.2071 0.094 Uiso calc R 1 . . H
O2' -0.0557(3) 0.16886(8) -0.1205(3) 0.0583(5) Uani d . 1 . . O
H2' -0.1472 0.1898 -0.1973 0.088 Uiso calc R 1 . . H
N1' 0.0304(3) 0.07780(7) 0.2200(3) 0.0380(4) Uani d . 1 . . N
C2' -0.1987(3) 0.08547(10) 0.1973(3) 0.0468(5) Uani d . 1 . . C
H2A' -0.2025 0.0996 0.3271 0.056 Uiso calc R 1 . . H
H2B' -0.2778 0.0521 0.1654 0.056 Uiso calc R 1 . . H
C3' -0.3018(3) 0.12441(9) 0.0163(3) 0.0412(5) Uani d . 1 . . C
H3A' -0.2941 0.1604 0.0722 0.049 Uiso calc R 1 . . H
C4' -0.1600(3) 0.12041(9) -0.1149(3) 0.0420(5) Uani d . 1 . . C
H4' -0.2508 0.1088 -0.2593 0.050 Uiso calc R 1 . . H
C5' 0.0108(4) 0.07859(10) -0.0028(4) 0.0433(5) Uani d . 1 . . C
H5A' -0.0358 0.0442 -0.0685 0.052 Uiso calc R 1 . . H
H5B' 0.1511 0.0875 -0.0088 0.052 Uiso calc R 1 . . H
C6' 0.1233(3) 0.02761(9) 0.3261(4) 0.0424(5) Uani d . 1 . . C
H6' 0.0375 -0.0016 0.2379 0.051 Uiso calc R 1 . . H
C7' 0.3621(4) 0.02143(11) 0.3519(5) 0.0571(7) Uani d . 1 . . C
H7A' 0.3689 0.0216 0.2134 0.069 Uiso calc R 1 . . H
H7B' 0.4475 0.0513 0.4317 0.069 Uiso calc R 1 . . H
C8' 0.4622(5) -0.02989(15) 0.4662(8) 0.0801(10) Uani d . 1 . . C
H8A' 0.3859 -0.0598 0.3798 0.096 Uiso calc R 1 . . H
H8B' 0.6157 -0.0318 0.4859 0.096 Uiso calc R 1 . . H
C9' 0.4458(6) -0.03320(16) 0.6799(7) 0.0886(11) Uani d . 1 . . C
H9A' 0.5028 -0.0671 0.7451 0.106 Uiso calc R 1 . . H
H9B' 0.5350 -0.0055 0.7717 0.106 Uiso calc R 1 . . H
C10' 0.2103(6) -0.02722(13) 0.6571(5) 0.0725(8) Uani d . 1 . . C
H10C 0.2053 -0.0274 0.7963 0.087 Uiso calc R 1 . . H
H10D 0.1244 -0.0571 0.5780 0.087 Uiso calc R 1 . . H
C11' 0.1101(4) 0.02384(10) 0.5440(4) 0.0534(6) Uani d . 1 . . C
H11C 0.1870 0.0537 0.6303 0.064 Uiso calc R 1 . . H
H11D -0.0430 0.0257 0.5261 0.064 Uiso calc R 1 . . H

loop_
_atom_site_aniso_label
_atom_site_aniso_U_11
_atom_site_aniso_U_22
_atom_site_aniso_U_33
_atom_site_aniso_U_12
_atom_site_aniso_U_13
_atom_site_aniso_U_23
O1 0.0695(11) 0.0713(12) 0.0356(8) -0.0155(9) 0.0229(8) 0.0005(8)
O2 0.0819(12) 0.0496(10) 0.0386(8) -0.0190(9) 0.0214(9) 0.0011(7)
N1 0.0405(9) 0.0450(10) 0.0356(9) -0.0006(7) 0.0188(8) 0.0013(8)
C2 0.0438(11) 0.0700(15) 0.0393(11) -0.0030(11) 0.0228(10) 0.0015(11)
C3 0.0497(12) 0.0511(13) 0.0343(10) 0.0068(9) 0.0215(10) 0.0031(9)
C4 0.0437(11) 0.0468(12) 0.0373(10) 0.0010(9) 0.0194(10) 0.0060(9)
C5 0.0456(12) 0.0477(12) 0.0455(12) -0.0016(10) 0.0276(11) -0.0020(10)
C6 0.0456(12) 0.0407(12) 0.0455(11) -0.0006(9) 0.0196(10) 0.0043(10)
C7 0.0738(16) 0.0498(15) 0.0507(13) -0.0130(13) 0.0288(13) -0.0097(12)
C8 0.104(2) 0.0591(18) 0.0683(19) -0.0223(16) 0.0357(19) -0.0218(16)
C9 0.091(2) 0.068(2) 0.089(3) -0.0260(18) 0.014(2) -0.0167(19)
C10 0.0583(16) 0.0649(19) 0.100(3) -0.0179(14) 0.0206(18) 0.0073(18)
C11 0.0457(13) 0.0609(17) 0.0644(15) -0.0049(11) 0.0199(13) 0.0062(13)
O1' 0.0386(8) 0.0881(14) 0.0581(10) -0.0059(8) 0.0163(8) 0.0198(10)
O2' 0.0485(9) 0.0549(11) 0.0740(12) -0.0007(7) 0.0267(9) 0.0216(9)
N1' 0.0386(9) 0.0422(9) 0.0364(8) 0.0007(7) 0.0182(8) 0.0021(8)
C2' 0.0426(11) 0.0629(15) 0.0419(10) 0.0071(10) 0.0242(10) 0.0090(11)
C3' 0.0362(10) 0.0478(12) 0.0417(10) -0.0001(9) 0.0176(9) 0.0016(9)
C4' 0.0443(10) 0.0483(12) 0.0379(10) -0.0059(9) 0.0212(9) -0.0007(9)
C5' 0.0486(11) 0.0485(13) 0.0411(10) 0.0015(10) 0.0266(10) -0.0003(10)
C6' 0.0409(10) 0.0382(11) 0.0467(11) -0.0025(9) 0.0159(10) -0.0005(9)
C7' 0.0445(13) 0.0546(16) 0.0744(18) 0.0064(11) 0.0256(14) 0.0075(13)
C8' 0.0596(18) 0.0613(19) 0.119(3) 0.0186(13) 0.034(2) 0.0180(19)
C9' 0.080(2) 0.071(2) 0.096(3) 0.0264(17) 0.015(2) 0.0310(19)
C10' 0.091(2) 0.0596(17) 0.0673(18) 0.0086(14) 0.0312(18) 0.0241(14)
C11' 0.0621(14) 0.0507(14) 0.0484(12) 0.0024(12) 0.0229(12) 0.0102(12)

loop_
_atom_type_symbol
_atom_type_description
_atom_type_scat_dispersion_real
_atom_type_scat_dispersion_imag
_atom_type_scat_source
C C 0.0181 0.0091 'International Tables Vol C Tables 4.2.6.8 and 6.1.1.4'
H H 0.0000 0.0000 'International Tables Vol C Tables 4.2.6.8 and 6.1.1.4'
N N 0.0311 0.0180 'International Tables Vol C Tables 4.2.6.8 and 6.1.1.4'
O O 0.0492 0.0322 'International Tables Vol C Tables 4.2.6.8 and 6.1.1.4'

loop_
_geom_angle_atom_site_label_1
_geom_angle_atom_site_label_2
_geom_angle_atom_site_label_3
_geom_angle
C3 O1 H1 109.5
C4 O2 H2 109.5
C6 N1 C2 113.40(17)
C6 N1 C5 111.82(16)
C2 N1 C5 102.17(18)
N1 C2 C3 106.27(17)
N1 C2 H2A 110.5
C3 C2 H2A 110.5
N1 C2 H2B 110.5
C3 C2 H2B 110.5
H2A C2 H2B 108.7
O1 C3 C2 108.3(2)
O1 C3 C4 114.5(2)
C2 C3 C4 104.77(17)
O1 C3 H3A 109.7
C2 C3 H3A 109.7
C4 C3 H3A 109.7
O2 C4 C5 109.46(18)
O2 C4 C3 112.04(18)
C5 C4 C3 104.60(18)
O2 C4 H4 110.2
C5 C4 H4 110.2
C3 C4 H4 110.2
N1 C5 C4 106.73(16)
N1 C5 H5A 110.4
C4 C5 H5A 110.4
N1 C5 H5B 110.4
C4 C5 H5B 110.4
H5A C5 H5B 108.6
N1 C6 C11 112.00(19)
N1 C6 C7 110.40(17)
C11 C6 C7 109.9(2)
N1 C6 H6 108.1
C11 C6 H6 108.1
C7 C6 H6 108.1
C8 C7 C6 111.8(2)
C8 C7 H7A 109.3
C6 C7 H7A 109.3
C8 C7 H7B 109.3
C6 C7 H7B 109.3
H7A C7 H7B 107.9
C9 C8 C7 111.2(3)
C9 C8 H8A 109.4
C7 C8 H8A 109.4
C9 C8 H8B 109.4
C7 C8 H8B 109.4
H8A C8 H8B 108.0
C8 C9 C10 110.4(3)
C8 C9 H9A 109.6
C10 C9 H9A 109.6
C8 C9 H9B 109.6
C10 C9 H9B 109.6
H9A C9 H9B 108.1
C9 C10 C11 112.1(3)
C9 C10 H10A 109.2
C11 C10 H10A 109.2
C9 C10 H10B 109.2
C11 C10 H10B 109.2
H10A C10 H10B 107.9
C6 C11 C10 111.4(2)
C6 C11 H11A 109.3
C10 C11 H11A 109.3
C6 C11 H11B 109.3
C10 C11 H11B 109.3
H11A C11 H11B 108.0
C3' O1' H1' 109.5
C4' O2' H2' 109.5
C6' N1' C2' 112.13(16)
C6' N1' C5' 111.88(17)
C2' N1' C5' 102.76(17)
N1' C2' C3' 106.37(16)
N1' C2' H2A' 110.5
C3' C2' H2A' 110.5
N1' C2' H2B' 110.5
C3' C2' H2B' 110.5
H2A' C2' H2B' 108.6
O1' C3' C2' 106.85(19)
O1' C3' C4' 114.97(18)
C2' C3' C4' 104.93(17)
O1' C3' H3A' 110.0
C2' C3' H3A' 110.0
C4' C3' H3A' 110.0
O2' C4' C5' 110.10(18)
O2' C4' C3' 112.05(19)
C5' C4' C3' 104.54(17)
O2' C4' H4' 110.0
C5' C4' H4' 110.0
C3' C4' H4' 110.0
N1' C5' C4' 106.17(17)
N1' C5' H5A' 110.5
C4' C5' H5A' 110.5
N1' C5' H5B' 110.5
C4' C5' H5B' 110.5
H5A' C5' H5B' 108.7
N1' C6' C7' 110.89(18)
N1' C6' C11' 111.33(18)
C7' C6' C11' 109.5(2)
N1' C6' H6' 108.3
C7' C6' H6' 108.3
C11' C6' H6' 108.3
C8' C7' C6' 111.5(2)
C8' C7' H7A' 109.3
C6' C7' H7A' 109.3
C8' C7' H7B' 109.3
C6' C7' H7B' 109.3
H7A' C7' H7B' 108.0
C9' C8' C7' 111.3(3)
C9' C8' H8A' 109.4
C7' C8' H8A' 109.4
C9' C8' H8B' 109.4
C7' C8' H8B' 109.4
H8A' C8' H8B' 108.0
C10' C9' C8' 111.0(3)
C10' C9' H9A' 109.4
C8' C9' H9A' 109.4
C10' C9' H9B' 109.4
C8' C9' H9B' 109.4
H9A' C9' H9B' 108.0
C9' C10' C11' 111.2(3)
C9' C10' H10C 109.4
C11' C10' H10C 109.4
C9' C10' H10D 109.4
C11' C10' H10D 109.4
H10C C10' H10D 108.0
C10' C11' C6' 111.8(2)
C10' C11' H11C 109.3
C6' C11' H11C 109.3
C10' C11' H11D 109.3
C6' C11' H11D 109.3
H11C C11' H11D 107.9

loop_
_geom_bond_atom_site_label_1
_geom_bond_atom_site_label_2
_geom_bond_site_symmetry_2
_geom_bond_distance
_geom_bond_publ_flag
O1 C3 . 1.411(3) ?
O1 H1 . 0.8200 ?
O2 C4 . 1.419(3) ?
O2 H2 . 0.8200 ?
N1 C6 . 1.465(3) yes
N1 C2 . 1.480(3) yes
N1 C5 . 1.484(3) yes
C2 C3 . 1.500(4) yes
C2 H2A . 0.9700 ?
C2 H2B . 0.9700 ?
C3 C4 . 1.543(3) yes
C3 H3A . 0.9800 ?
C4 C5 . 1.505(3) yes
C4 H4 . 0.9800 ?
C5 H5A . 0.9700 ?
C5 H5B . 0.9700 ?
C6 C11 . 1.522(3) ?
C6 C7 . 1.531(3) ?
C6 H6 . 0.9800 ?
C7 C8 . 1.517(4) ?
C7 H7A . 0.9700 ?
C7 H7B . 0.9700 ?
C8 C9 . 1.504(5) ?
C8 H8A . 0.9700 ?
C8 H8B . 0.9700 ?
C9 C10 . 1.524(5) ?
C9 H9A . 0.9700 ?
C9 H9B . 0.9700 ?
C10 C11 . 1.531(4) ?
C10 H10A . 0.9700 ?
C10 H10B . 0.9700 ?
C11 H11A . 0.9700 ?
C11 H11B . 0.9700 ?
O1' C3' . 1.403(3) ?
O1' H1' . 0.8200 ?
O2' C4' . 1.411(3) ?
O2' H2' . 0.8200 ?
N1' C6' . 1.469(3) ?
N1' C2' . 1.472(3) ?
N1' C5' . 1.485(3) ?
C2' C3' . 1.519(3) ?
C2' H2A' . 0.9700 ?
C2' H2B' . 0.9700 ?
C3' C4' . 1.538(3) ?
C3' H3A' . 0.9800 ?
C4' C5' . 1.515(4) ?
C4' H4' . 0.9800 ?
C5' H5A' . 0.9700 ?
C5' H5B' . 0.9700 ?
C6' C7' . 1.525(3) ?
C6' C11' . 1.536(3) ?
C6' H6' . 0.9800 ?
C7' C8' . 1.523(4) ?
C7' H7A' . 0.9700 ?
C7' H7B' . 0.9700 ?
C8' C9' . 1.517(6) ?
C8' H8A' . 0.9700 ?
C8' H8B' . 0.9700 ?
C9' C10' . 1.508(5) ?
C9' H9A' . 0.9700 ?
C9' H9B' . 0.9700 ?
C10' C11' . 1.515(4) ?
C10' H10C . 0.9700 ?
C10' H10D . 0.9700 ?
C11' H11C . 0.9700 ?
C11' H11D . 0.9700 ?

loop_
_geom_hbond_atom_site_label_D
_geom_hbond_atom_site_label_H
_geom_hbond_atom_site_label_A
_geom_hbond_site_symmetry_A
_geom_hbond_distance_DH
_geom_hbond_distance_HA
_geom_hbond_distance_DA
_geom_hbond_angle_DHA
O1 H1 O2' . 0.82 2.01 2.795(3) 160
O2 H2 N1' . 0.82 2.00 2.814(3) 170
O1' H1' O2 1_454 0.82 1.94 2.760(3) 176
O2' H2' N1 1_454 0.82 2.07 2.885(3) 174

loop_
_geom_torsion_atom_site_label_1
_geom_torsion_atom_site_label_2
_geom_torsion_atom_site_label_3
_geom_torsion_atom_site_label_4
_geom_torsion
C6 N1 C2 C3 -159.30(19)
C5 N1 C2 C3 -38.8(2)
N1 C2 C3 O1 148.41(18)
N1 C2 C3 C4 25.8(2)
O1 C3 C4 O2 120.4(2)
C2 C3 C4 O2 -121.1(2)
O1 C3 C4 C5 -121.1(2)
C2 C3 C4 C5 -2.6(2)
C6 N1 C5 C4 158.68(18)
C2 N1 C5 C4 37.1(2)
O2 C4 C5 N1 98.9(2)
C3 C4 C5 N1 -21.3(2)
C2 N1 C6 C11 -58.0(2)
C5 N1 C6 C11 -172.9(2)
C2 N1 C6 C7 179.2(2)
C5 N1 C6 C7 64.3(2)
N1 C6 C7 C8 180.0(2)
C11 C6 C7 C8 56.0(3)
C6 C7 C8 C9 -57.7(4)
C7 C8 C9 C10 56.2(4)
C8 C9 C10 C11 -55.1(4)
N1 C6 C11 C10 -177.2(2)
C7 C6 C11 C10 -54.1(3)
C9 C10 C11 C6 54.7(4)
C6' N1' C2' C3' -157.66(18)
C5' N1' C2' C3' -37.4(2)
N1' C2' C3' O1' 144.85(19)
N1' C2' C3' C4' 22.4(2)
O1' C3' C4' O2' 125.0(2)
C2' C3' C4' O2' -117.9(2)
O1' C3' C4' C5' -115.8(2)
C2' C3' C4' C5' 1.3(2)
C6' N1' C5' C4' 158.73(17)
C2' N1' C5' C4' 38.3(2)
O2' C4' C5' N1' 96.3(2)
C3' C4' C5' N1' -24.3(2)
C2' N1' C6' C7' -178.7(2)
C5' N1' C6' C7' 66.5(3)
C2' N1' C6' C11' -56.5(2)
C5' N1' C6' C11' -171.32(19)
N1' C6' C7' C8' 178.7(3)
C11' C6' C7' C8' 55.5(3)
C6' C7' C8' C9' -56.4(4)
C7' C8' C9' C10' 55.8(4)
C8' C9' C10' C11' -55.8(4)
C9' C10' C11' C6' 56.4(4)
N1' C6' C11' C10' -178.7(2)
C7' C6' C11' C10' -55.7(3)

loop_
_cod_related_entry_id
_cod_related_entry_database
_cod_related_entry_code
1 ChemSpider 24731840
